data_1562570
loop_
_publ_author_name
'Zhang, Ju-Wen'
'Gong, Chun-Hua'
'Hou, Li-Li'
'Tian, Ai-Xiang'
'Wang, Xiu-Li'

_publ_section_title
;
 Aromatic carboxylate effect on dimensionality of three
 bis(benzimidazole)-based cobalt(II) coordination polymers: Syntheses,
 structures and properties
;
_journal_name_full 'Journal of Solid State Chemistry'
_journal_page_first 104
_journal_page_last 109
_journal_paper_doi 10.1016/j.jssc.2013.07.013
_journal_volume 205
_journal_year 2013
_chemical_formula_sum 'C30 H24 Co N4 O4'
_chemical_formula_weight 563.46
_space_group_IT_number 15
_space_group_name_Hall '-C 2yc'
_space_group_name_H-M_alt 'C 1 2/c 1'
_symmetry_cell_setting monoclinic
_symmetry_space_group_name_H-M 'C 1 2/c 1'
_atom_sites_solution_hydrogens geom
_atom_sites_solution_primary direct
_atom_sites_solution_secondary difmap
_audit_creation_method SHELXL-97
_cell_angle_alpha 90.00
_cell_angle_beta 96.451(3)
_cell_angle_gamma 90.00
_cell_formula_units_Z 4
_cell_length_a 11.682(2)
_cell_length_b 19.126(4)
_cell_length_c 11.518(4)
_cell_measurement_temperature 293(2)
_cell_volume 2557.2(11)
_computing_structure_refinement 'SHELXL-97 (Sheldrick, 1997)'
_computing_structure_solution 'SHELXS-97 (Sheldrick, 1990)'
_diffrn_ambient_temperature 293(2)
_diffrn_measured_fraction_theta_full 0.996
_diffrn_measured_fraction_theta_max 0.996
_diffrn_radiation_monochromator graphite
_diffrn_radiation_source 'fine-focus sealed tube'
_diffrn_radiation_type MoK\a
_diffrn_radiation_wavelength 0.71073
_diffrn_reflns_av_R_equivalents 0.0445
_diffrn_reflns_av_sigmaI/netI 0.0581
_diffrn_reflns_limit_h_max 9
_diffrn_reflns_limit_h_min -14
_diffrn_reflns_limit_k_max 24
_diffrn_reflns_limit_k_min -23
_diffrn_reflns_limit_l_max 14
_diffrn_reflns_limit_l_min -14
_diffrn_reflns_number 7213
_diffrn_reflns_theta_full 26.65
_diffrn_reflns_theta_max 26.65
_diffrn_reflns_theta_min 2.05
_exptl_absorpt_coefficient_mu 0.716
_exptl_crystal_density_diffrn 1.464
_exptl_crystal_density_method 'not measured'
_exptl_crystal_F_000 1164
_refine_diff_density_max 0.399
_refine_diff_density_min -0.479
_refine_diff_density_rms 0.070
_refine_ls_extinction_method none
_refine_ls_goodness_of_fit_ref 1.064
_refine_ls_hydrogen_treatment mixed
_refine_ls_matrix_type full
_refine_ls_number_parameters 223
_refine_ls_number_reflns 2687
_refine_ls_number_restraints 0
_refine_ls_restrained_S_all 1.064
_refine_ls_R_factor_all 0.1156
_refine_ls_R_factor_gt 0.0613
_refine_ls_shift/su_max 0.000
_refine_ls_shift/su_mean 0.000
_refine_ls_structure_factor_coef Fsqd
_refine_ls_weighting_details 'calc w=1/[\s^2^(Fo^2^)+(0.0157P)^2^+11.2400P] where P=(Fo^2^+2Fc^2^)/3'
_refine_ls_weighting_scheme calc
_refine_ls_wR_factor_gt 0.1235
_refine_ls_wR_factor_ref 0.1427
_reflns_number_gt 1596
_reflns_number_total 2687
_reflns_threshold_expression >2sigma(I)
_cod_data_source_file JSSC-2013-205-104.cif
_cod_data_source_block zjw-3
_cod_original_sg_symbol_H-M C2/c
_cod_database_code 1562570

loop_
_symmetry_equiv_pos_as_xyz
'x, y, z'
'-x, y, -z+1/2'
'x+1/2, y+1/2, z'
'-x+1/2, y+1/2, -z+1/2'
'-x, -y, -z'
'x, -y, z-1/2'
'-x+1/2, -y+1/2, -z'
'x+1/2, -y+1/2, z-1/2'

loop_
_atom_site_label
_atom_site_type_symbol
_atom_site_fract_x
_atom_site_fract_y
_atom_site_fract_z
_atom_site_U_iso_or_equiv
_atom_site_adp_type
_atom_site_occupancy
_atom_site_symmetry_multiplicity
_atom_site_calc_flag
_atom_site_refinement_flags
_atom_site_disorder_assembly
_atom_site_disorder_group
C1 C 0.1801(4) 0.5012(3) 0.1066(4) 0.0575(12) Uani 1 1 d . . .
H1 H 0.1609 0.5372 0.0537 0.069 Uiso 1 1 calc R . .
C2 C 0.2720(3) 0.4133(2) 0.1931(4) 0.0487(11) Uani 1 1 d . . .
C3 C 0.3451(4) 0.3586(3) 0.2305(5) 0.0675(14) Uani 1 1 d . . .
H3 H 0.4078 0.3469 0.1914 0.081 Uiso 1 1 calc R . .
C4 C 0.3208(5) 0.3226(3) 0.3278(6) 0.0791(17) Uani 1 1 d . . .
H4 H 0.3685 0.2859 0.3557 0.095 Uiso 1 1 calc R . .
C5 C 0.2267(5) 0.3396(3) 0.3856(5) 0.0736(15) Uani 1 1 d . . .
H5 H 0.2136 0.3147 0.4521 0.088 Uiso 1 1 calc R . .
C6 C 0.1523(4) 0.3924(3) 0.3472(4) 0.0576(12) Uani 1 1 d . . .
H6 H 0.0878 0.4026 0.3846 0.069 Uiso 1 1 calc R . .
C7 C 0.1775(3) 0.4298(2) 0.2498(4) 0.0465(11) Uani 1 1 d . . .
C8 C 0.3507(4) 0.4612(3) 0.0118(4) 0.0675(15) Uani 1 1 d . . .
H8A H 0.3117 0.4823 -0.0584 0.081 Uiso 1 1 calc R . .
H8B H 0.3702 0.4135 -0.0071 0.081 Uiso 1 1 calc R . .
C9 C 0.4599(3) 0.5008(3) 0.0471(4) 0.0575(13) Uani 1 1 d . . .
H9A H 0.4987 0.4806 0.1182 0.069 Uiso 1 1 calc R . .
H9B H 0.4412 0.5490 0.0636 0.069 Uiso 1 1 calc R . .
C10 C -0.0548(8) 0.6466(6) 0.0942(7) 0.053(2) Uani 0.60 1 d P . .
C11 C -0.1463(9) 0.7014(4) 0.0417(8) 0.060(2) Uani 0.60 1 d P . .
C12 C -0.2285(8) 0.7070(5) 0.0792(8) 0.037(2) Uani 0.60 1 d P . .
C13 C -0.2844(9) 0.6787(6) 0.1786(11) 0.091(3) Uani 0.60 1 d P . .
C14 C -0.2982(15) 0.7142(7) 0.1009(11) 0.104(6) Uani 0.60 1 d P . .
C15 C -0.1630(10) 0.7403(5) -0.0268(10) 0.075(3) Uani 0.60 1 d P . .
C16 C -0.0847(9) 0.7325(5) -0.0540(7) 0.048(2) Uani 0.60 1 d P . .
C17 C -0.0332(9) 0.7584(8) -0.1334(16) 0.145(7) Uani 0.60 1 d P . .
C18 C -0.1116(10) 0.8125(6) -0.2171(10) 0.105(4) Uani 0.60 1 d P . .
C19 C -0.1383(10) 0.6502(6) 0.1494(12) 0.098(4) Uani 0.60 1 d P . .
Co1 Co 0.0000 0.55029(6) 0.2500 0.0610(3) Uani 1 2 d S . .
N1 N 0.1201(3) 0.4869(2) 0.1927(3) 0.0521(10) Uani 1 1 d . . .
N2 N 0.2717(3) 0.4595(2) 0.1007(3) 0.0552(10) Uani 1 1 d . . .
O1 O -0.0915(4) 0.5956(2) 0.1170(4) 0.0852(13) Uani 1 1 d . . .
O2 O 0.0485(5) 0.6594(3) 0.1020(5) 0.075(2) Uani 0.574(8) 1 d P . .
O2' O -0.1385(7) 0.6504(4) 0.2596(6) 0.065(3) Uani 0.426(8) 1 d P . .

loop_
_atom_site_aniso_label
_atom_site_aniso_U_11
_atom_site_aniso_U_22
_atom_site_aniso_U_33
_atom_site_aniso_U_23
_atom_site_aniso_U_13
_atom_site_aniso_U_12
C1 0.042(2) 0.079(4) 0.052(3) 0.008(3) 0.005(2) -0.003(2)
C2 0.039(2) 0.055(3) 0.051(3) -0.010(2) -0.0003(19) -0.009(2)
C3 0.049(3) 0.069(4) 0.083(4) -0.014(3) 0.000(3) 0.002(3)
C4 0.074(4) 0.059(4) 0.098(5) -0.002(3) -0.018(3) 0.007(3)
C5 0.077(4) 0.069(4) 0.072(4) 0.012(3) -0.005(3) -0.006(3)
C6 0.053(3) 0.064(3) 0.056(3) 0.002(2) 0.004(2) -0.012(2)
C7 0.039(2) 0.053(3) 0.046(2) -0.004(2) -0.0007(19) -0.011(2)
C8 0.046(3) 0.105(4) 0.054(3) -0.013(3) 0.012(2) -0.016(3)
C9 0.041(2) 0.074(3) 0.058(3) -0.007(3) 0.011(2) -0.011(2)
C10 0.058(6) 0.064(7) 0.036(4) 0.000(4) -0.001(4) 0.014(5)
C11 0.093(7) 0.033(5) 0.044(5) -0.008(4) -0.030(5) 0.002(5)
C12 0.040(4) 0.040(5) 0.031(4) -0.008(3) 0.000(4) -0.001(4)
C13 0.075(7) 0.095(9) 0.104(9) -0.046(7) 0.007(6) 0.001(6)
C14 0.192(16) 0.049(7) 0.054(8) 0.021(6) -0.063(10) -0.029(10)
C15 0.114(9) 0.035(5) 0.064(7) -0.013(5) -0.047(7) 0.007(6)
C16 0.064(6) 0.049(5) 0.033(4) 0.003(3) 0.011(4) -0.009(5)
C17 0.052(6) 0.133(12) 0.239(17) -0.113(12) -0.033(9) 0.037(7)
C18 0.094(8) 0.106(9) 0.110(9) -0.031(8) -0.007(7) 0.012(7)
C19 0.087(8) 0.089(10) 0.107(10) -0.017(7) -0.031(7) 0.005(7)
Co1 0.0360(5) 0.1040(9) 0.0416(5) 0.000 -0.0020(3) 0.000
N1 0.0368(19) 0.072(3) 0.047(2) 0.0082(19) 0.0045(16) -0.0036(18)
N2 0.0386(19) 0.080(3) 0.048(2) -0.007(2) 0.0082(16) -0.0092(19)
O1 0.074(3) 0.072(3) 0.099(3) -0.028(3) -0.037(2) 0.022(3)
O2 0.053(4) 0.084(5) 0.084(5) 0.013(4) -0.007(3) -0.001(3)
O2' 0.088(6) 0.065(6) 0.037(5) -0.002(4) -0.007(4) 0.017(4)

loop_
_atom_type_symbol
_atom_type_description
_atom_type_scat_dispersion_real
_atom_type_scat_dispersion_imag
_atom_type_scat_source
C C 0.0033 0.0016 'International Tables Vol C Tables 4.2.6.8 and 6.1.1.4'
H H 0.0000 0.0000 'International Tables Vol C Tables 4.2.6.8 and 6.1.1.4'
Co Co 0.3494 0.9721 'International Tables Vol C Tables 4.2.6.8 and 6.1.1.4'
N N 0.0061 0.0033 'International Tables Vol C Tables 4.2.6.8 and 6.1.1.4'
O O 0.0106 0.0060 'International Tables Vol C Tables 4.2.6.8 and 6.1.1.4'

loop_
_geom_angle_atom_site_label_1
_geom_angle_atom_site_label_2
_geom_angle_atom_site_label_3
_geom_angle
_geom_angle_site_symmetry_1
_geom_angle_site_symmetry_3
N1 C1 N2 114.4(4) . .
N1 C1 H1 122.8 . .
N2 C1 H1 122.8 . .
C7 C2 N2 106.6(4) . .
C7 C2 C3 121.5(5) . .
N2 C2 C3 132.0(4) . .
C4 C3 C2 117.1(5) . .
C4 C3 H3 121.5 . .
C2 C3 H3 121.5 . .
C3 C4 C5 121.5(5) . .
C3 C4 H4 119.3 . .
C5 C4 H4 119.3 . .
C6 C5 C4 121.7(5) . .
C6 C5 H5 119.1 . .
C4 C5 H5 119.1 . .
C5 C6 C7 117.1(5) . .
C5 C6 H6 121.5 . .
C7 C6 H6 121.5 . .
C2 C7 C6 121.2(4) . .
C2 C7 N1 108.7(4) . .
C6 C7 N1 130.1(4) . .
N2 C8 C9 114.0(4) . .
N2 C8 H8A 108.7 . .
C9 C8 H8A 108.7 . .
N2 C8 H8B 108.7 . .
C9 C8 H8B 108.7 . .
H8A C8 H8B 107.6 . .
C8 C9 C9 111.8(5) . 5_665
C8 C9 H9A 109.3 . .
C9 C9 H9A 109.3 5_665 .
C8 C9 H9B 109.3 . .
C9 C9 H9B 109.3 5_665 .
H9A C9 H9B 107.9 . .
O1 C10 C19 64.9(8) . .
O1 C10 O2 124.3(9) . .
C19 C10 O2 141.8(10) . .
O1 C10 C11 114.4(8) . .
C19 C10 C11 67.3(9) . .
O2 C10 C11 121.1(9) . .
C15 C11 C12 97.2(12) . .
C15 C11 C16 42.1(8) . .
C12 C11 C16 139.3(11) . .
C15 C11 C10 142.8(13) . .
C12 C11 C10 120.0(10) . .
C16 C11 C10 100.7(8) . .
C15 C11 C19 171.1(13) . .
C12 C11 C19 74.2(10) . .
C16 C11 C19 146.3(10) . .
C10 C11 C19 45.8(6) . .
C14 C12 C11 172.6(18) . .
C14 C12 C13 48.9(11) . .
C11 C12 C13 138.3(11) . .
C14 C12 C15 131.9(16) . .
C11 C12 C15 41.0(6) . .
C13 C12 C15 177.6(9) . .
C14 C12 C19 121.1(15) . .
C11 C12 C19 66.0(9) . .
C13 C12 C19 72.3(8) . .
C15 C12 C19 107.0(8) . .
C14 C12 C15 47.9(13) . 7_465
C11 C12 C15 125.0(10) . 7_465
C13 C12 C15 96.7(9) . 7_465
C15 C12 C15 84.0(9) . 7_465
C19 C12 C15 169.0(10) . 7_465
C14 C13 C18 97.6(15) . 7_465
C14 C13 C12 36.7(10) . .
C18 C13 C12 134.4(13) 7_465 .
C14 C13 C19 94.9(13) . .
C18 C13 C19 167.2(13) 7_465 .
C12 C13 C19 58.3(7) . .
C12 C14 C13 94.4(17) . .
C12 C14 C15 100.8(19) . 7_465
C13 C14 C15 164(2) . 7_465
C12 C14 C16 135.7(17) . 7_465
C13 C14 C16 129.8(17) . 7_465
C15 C14 C16 34.9(8) 7_465 7_465
C16 C15 C11 91.7(12) . .
C16 C15 C14 99.2(17) . 7_465
C11 C15 C14 169.0(18) . 7_465
C16 C15 C12 133.4(12) . .
C11 C15 C12 41.8(8) . .
C14 C15 C12 127.3(13) 7_465 .
C16 C15 C12 130.6(14) . 7_465
C11 C15 C12 137.7(14) . 7_465
C14 C15 C12 31.3(9) 7_465 7_465
C12 C15 C12 96.0(9) . 7_465
C15 C16 C17 134.0(15) . .
C15 C16 C11 46.2(8) . .
C17 C16 C11 179.8(16) . .
C15 C16 C14 45.9(11) . 7_465
C17 C16 C14 88.1(10) . 7_465
C11 C16 C14 92.0(9) . 7_465
C16 C17 C18 113.6(9) . .
C13 C18 C17 110.7(12) 7_465 .
C10 C19 O1 53.1(7) . .
C10 C19 O2' 127.6(10) . .
O1 C19 O2' 110.4(11) . .
C10 C19 C11 66.8(10) . .
O1 C19 C11 105.8(11) . .
O2' C19 C11 141.2(11) . .
C10 C19 C12 106.5(11) . .
O1 C19 C12 132.4(10) . .
O2' C19 C12 114.4(10) . .
C11 C19 C12 39.8(5) . .
C10 C19 C13 155.8(12) . .
O1 C19 C13 137.5(10) . .
O2' C19 C13 73.4(9) . .
C11 C19 C13 89.2(8) . .
C12 C19 C13 49.4(6) . .
O1 Co1 O1 127.8(2) 2 .
O1 Co1 N1 100.48(19) 2 .
O1 Co1 N1 110.25(17) . .
O1 Co1 N1 110.25(17) 2 2
O1 Co1 N1 100.48(19) . 2
N1 Co1 N1 106.3(2) . 2
C1 N1 C7 104.5(4) . .
C1 N1 Co1 125.1(3) . .
C7 N1 Co1 128.7(3) . .
C1 N2 C2 105.9(4) . .
C1 N2 C8 126.5(4) . .
C2 N2 C8 127.6(4) . .
C10 O1 C19 62.0(7) . .
C10 O1 Co1 112.4(5) . .
C19 O1 Co1 110.6(6) . .
C10 O2 O2' 120.9(6) . 2
C19 O2' O2 144.3(8) . 2

loop_
_geom_bond_atom_site_label_1
_geom_bond_atom_site_label_2
_geom_bond_distance
_geom_bond_site_symmetry_2
C1 N1 1.305(5) .
C1 N2 1.343(6) .
C1 H1 0.9300 .
C2 C7 1.381(6) .
C2 N2 1.383(6) .
C2 C3 1.388(7) .
C3 C4 1.372(7) .
C3 H3 0.9300 .
C4 C5 1.387(7) .
C4 H4 0.9300 .
C5 C6 1.372(7) .
C5 H5 0.9300 .
C6 C7 1.390(6) .
C6 H6 0.9300 .
C7 N1 1.406(5) .
C8 N2 1.454(5) .
C8 C9 1.500(6) .
C8 H8A 0.9700 .
C8 H8B 0.9700 .
C9 C9 1.512(8) 5_665
C9 H9A 0.9700 .
C9 H9B 0.9700 .
C10 O1 1.109(10) .
C10 C19 1.225(14) .
C10 O2 1.225(10) .
C10 C11 1.569(13) .
C11 C15 1.086(11) .
C11 C12 1.102(11) .
C11 C16 1.505(13) .
C11 C19 1.575(16) .
C12 C14 0.888(17) .
C12 C13 1.482(17) .
C12 C15 1.641(17) .
C12 C19 1.659(15) .
C12 C15 1.678(13) 7_465
C13 C14 1.120(15) .
C13 C18 1.350(14) 7_465
C13 C19 1.858(16) .
C14 C15 1.267(15) 7_465
C14 C16 1.743(19) 7_465
C15 C16 1.010(12) .
C15 C14 1.267(15) 7_465
C15 C12 1.678(13) 7_465
C16 C17 1.252(19) .
C16 C14 1.743(19) 7_465
C17 C18 1.625(19) .
C18 C13 1.350(14) 7_465
C19 O1 1.255(12) .
C19 O2' 1.269(14) .
Co1 O1 1.968(4) 2
Co1 O1 1.968(4) .
Co1 N1 2.021(4) .
Co1 N1 2.021(4) 2
O2 O2' 1.816(9) 2
O2' O2 1.816(9) 2
